data_4134919
loop_
_publ_author_name
'Liu, Lizhen'
'Yao, Zizhu'
'Ye, Yingxiang'
'Yang, Yike'
'Lin, Quanjie'
'Zhang, Zhangjing'
'O'Keeffe, Michael'
'Xiang, Shengchang'

_publ_section_title
;
 Integrating pillared-layer strategy and pore-space partition method to
 construct multicomponent MOFs for C2H2/CO2 separation.
;
_journal_name_full 'Journal of the American Chemical Society'
_journal_paper_doi 10.1021/jacs.0c00612
_journal_year 2020
_chemical_formula_moiety 'C55 H33 Co4.5 N4 O17.5'
_chemical_formula_sum 'C55 H33 Co4.5 N4 O17.5'
_chemical_formula_weight 1295.04
_space_group_crystal_system tetragonal
_space_group_IT_number 118
_space_group_name_Hall 'P -4 -2n'
_space_group_name_H-M_alt 'P -4 n 2'
_atom_sites_solution_hydrogens geom
_atom_sites_solution_primary iterative
_audit_creation_date 2018-09-05
_audit_creation_method
;
Olex2 1.2
(compiled 2018.05.29 svn.r3508 for OlexSys, GUI svn.r5506)
;
_cell_angle_alpha 90
_cell_angle_beta 90
_cell_angle_gamma 90
_cell_formula_units_Z 8
_cell_length_a 21.8423(5)
_cell_length_b 21.8423(5)
_cell_length_c 39.3731(18)
_cell_measurement_reflns_used 4927
_cell_measurement_temperature 291.10(10)
_cell_measurement_theta_max 72.6180
_cell_measurement_theta_min 4.0250
_cell_volume 18784.4(11)
_computing_cell_refinement 'CrysAlisPro 1.171.38.41 (Rigaku OD, 2015)'
_computing_data_collection 'CrysAlisPro 1.171.38.41 (Rigaku OD, 2015)'
_computing_data_reduction 'CrysAlisPro 1.171.38.41 (Rigaku OD, 2015)'
_computing_molecular_graphics 'Olex2 (Dolomanov et al., 2009)'
_computing_publication_material 'Olex2 (Dolomanov et al., 2009)'
_computing_structure_refinement 'ShelXL (Sheldrick, 2015)'
_computing_structure_solution 'olex2.solve (Bourhis et al., 2015)'
_diffrn_ambient_environment air
_diffrn_ambient_temperature 291.10(10)
_diffrn_detector 'CCD plate'
_diffrn_detector_area_resol_mean 10.5148
_diffrn_detector_type Atlas
_diffrn_measured_fraction_theta_full 0.973
_diffrn_measured_fraction_theta_max 0.997
_diffrn_measurement_details
;
List of Runs (angles in degrees, time in seconds):

  # Type    Start    End  Width  t~exp~   \w     \q     \k     \f   Frames
--------------------------------------------------------------------------
  1  \w   -118.00  -9.00   1.00   15.00    --  -41.45 -77.00  30.00  109
  2  \w    -29.00 129.00   1.00   15.00    --   41.45   0.00  60.00  158
  3  \w     33.00  63.00   1.00   32.50    --  106.36 -45.00 -60.00   30
  4  \w     44.00 103.00   1.00   32.50    --  106.36 -94.00  30.00   59
  5  \w     31.00  82.00   1.00   32.50    --  106.36 -30.00  30.00   51
  6  \w     41.00  85.00   1.00   32.50    --  106.36 -30.00 150.00   44
  7  \w     34.00  98.00   1.00   32.50    --  106.36 -45.00   0.00   64
;
_diffrn_measurement_device 'four-circle diffractometer'
_diffrn_measurement_device_type 'SuperNova, Dual, Cu at zero, Atlas'
_diffrn_measurement_method '\w scans'
_diffrn_orient_matrix_type 'CrysAlisPro convention (1999,Acta A55,543-557)'
_diffrn_orient_matrix_UB_11 0.0422202000
_diffrn_orient_matrix_UB_12 0.0463255000
_diffrn_orient_matrix_UB_13 0.0179630000
_diffrn_orient_matrix_UB_21 0.0004052000
_diffrn_orient_matrix_UB_22 -0.0405447000
_diffrn_orient_matrix_UB_23 0.0320107000
_diffrn_orient_matrix_UB_31 0.0565392000
_diffrn_orient_matrix_UB_32 -0.0342749000
_diffrn_orient_matrix_UB_33 -0.0136126000
_diffrn_radiation_monochromator mirror
_diffrn_radiation_probe x-ray
_diffrn_radiation_type MoK\a
_diffrn_radiation_wavelength 0.710
_diffrn_reflns_av_R_equivalents 0.2249
_diffrn_reflns_av_unetI/netI 0.2299
_diffrn_reflns_Laue_measured_fraction_full 0.973
_diffrn_reflns_Laue_measured_fraction_max 0.997
_diffrn_reflns_limit_h_max 26
_diffrn_reflns_limit_h_min -18
_diffrn_reflns_limit_k_max 21
_diffrn_reflns_limit_k_min -24
_diffrn_reflns_limit_l_max 44
_diffrn_reflns_limit_l_min -46
_diffrn_reflns_number 50756
_diffrn_reflns_point_group_measured_fraction_full 0.943
_diffrn_reflns_point_group_measured_fraction_max 0.966
_diffrn_reflns_theta_full 25.214
_diffrn_reflns_theta_max 24.999
_diffrn_reflns_theta_min 1.808
_diffrn_source 'micro-focus sealed X-ray tube'
_diffrn_source_type 'SuperNova (Cu) X-ray Source'
_exptl_absorpt_coefficient_mu 0.824
_exptl_absorpt_correction_T_max 1.00000
_exptl_absorpt_correction_T_min 0.27250
_exptl_absorpt_correction_type multi-scan
_exptl_absorpt_process_details
;
CrysAlisPro 1.171.38.41 (Rigaku Oxford Diffraction, 2015)
Empirical absorption correction using spherical harmonics,
 implemented in SCALE3 ABSPACK scaling algorithm.
;
_exptl_crystal_colour 'clear pinkish black'
_exptl_crystal_colour_lustre clear
_exptl_crystal_colour_modifier pinkish
_exptl_crystal_colour_primary black
_exptl_crystal_density_diffrn 0.916
_exptl_crystal_description block
_exptl_crystal_F_000 5220
_exptl_crystal_size_max 0.03
_exptl_crystal_size_mid 0.02
_exptl_crystal_size_min 0.02
_refine_diff_density_max 1.612
_refine_diff_density_min -1.269
_refine_diff_density_rms 0.137
_refine_ls_abs_structure_details
;
 Flack x determined using 1942 quotients [(I+)-(I-)]/[(I+)+(I-)]
 (Parsons and Flack (2004), Acta Cryst. A60, s61).
;
_refine_ls_abs_structure_Flack 0.54(3)
_refine_ls_extinction_method none
_refine_ls_goodness_of_fit_ref 0.920
_refine_ls_hydrogen_treatment constr
_refine_ls_matrix_type full
_refine_ls_number_parameters 683
_refine_ls_number_reflns 16037
_refine_ls_number_restraints 910
_refine_ls_restrained_S_all 0.918
_refine_ls_R_factor_all 0.1809
_refine_ls_R_factor_gt 0.0970
_refine_ls_shift/su_max 0.000
_refine_ls_shift/su_mean 0.000
_refine_ls_structure_factor_coef Fsqd
_refine_ls_weighting_details
;
 w=1/[\s^2^(Fo^2^)+(0.1185P)^2^]
 where P=(Fo^2^+2Fc^2^)/3
;
_refine_ls_weighting_scheme calc
_refine_ls_wR_factor_gt 0.2283
_refine_ls_wR_factor_ref 0.2793
_reflns_Friedel_coverage 0.834
_reflns_Friedel_fraction_full 0.909
_reflns_Friedel_fraction_max 0.932
_reflns_number_gt 7107
_reflns_number_total 16037
_reflns_threshold_expression 'I > 2\s(I)'
_cod_data_source_file ja0c00612_si_002.cif
_cod_data_source_block FJU-6
_cod_original_cell_volume 18784.3(12)
_cod_original_formula_sum 'C55 H33 Co4.50 N4 O17.50'
_cod_database_code 4134919
_shelxl_version_number 2013-2
_chemical_oxdiff_formula 'c1 h1 o1 n1 co1'
_shelx_space_group_comment
;
The symmetry employed for this shelxl refinement is uniquely defined
by the following loop, which should always be used as a source of
symmetry information in preference to the above space-group names.
They are only intended as comments.
;
_shelx_estimated_absorpt_t_max 0.984
_shelx_estimated_absorpt_t_min 0.976
_reflns_odcompleteness_completeness 99.86
_reflns_odcompleteness_iscentric 1
_reflns_odcompleteness_theta 66.97
_olex2_refinement_description
;
1. Fixed Uiso
 At 1.2 times of:
  All C(H) groups
2. Restrained distances
 C24-C27
 1.23 with sigma of 0.02
 C13_$1-C8_$1
 1.429 with sigma of 0.02
 C1-C2
 1.3 with sigma of 0.02
 O12-C1
 1.2 with sigma of 0.02
 C37-C38
 1.4 with sigma of 0.02
 C12-C13 = C12-C11 = C12-C14
 1.38 with sigma of 0.02
 C18-C17 = C14-C12
 1.4 with sigma of 0.02
 C28-C30
 2.78 with sigma of 0.02
 C32-C29
 2.78 with sigma of 0.02
 N1-C31
 2.78 with sigma of 0.02
 C21-C10
 1.5 with sigma of 0.02
 C13_$1-C8_$1 \\sim C13_$1-C12_$1 \\sim C12_$1-C11_$1 \\sim C10_$1-C11_$1 \\sim
C9_$1-C10_$1 ~
 C9_$1-C8_$1
 with sigma of 0.02
 N2-C36 \\sim N2-C34 \\sim C34-C35 \\sim C38-C35 \\sim C37-C36 \\sim C37-C38
 with sigma of 0.02
 N1-C28 \\sim N1-C29 \\sim C30-C29 \\sim C31-C30 \\sim C32-C31 \\sim C32-C28
 with sigma of 0.02
3. Restrained planarity
 C8_$1, C13_$1, C12_$1, C11_$1, C10_$1, C9_$1
 with sigma of 0.1
4. Rigid bond restraints
 All non-hydrogen atoms
 with sigma for 1-2 distances of 0.01 and sigma for 1-3 distances of 0.01
 All non-hydrogen atoms
 with sigma for 1-2 distances of 0.02 and sigma for 1-3 distances of 0.01
 All non-hydrogen atoms
 with sigma for 1-2 distances of 0.01 and sigma for 1-3 distances of 0.01
 All non-hydrogen atoms
 with sigma for 1-2 distances of 0.01 and sigma for 1-3 distances of 0.01
5. Uiso/Uaniso restraints and constraints
C26 \\sim C25 \\sim C22 \\sim C21 \\sim C23 \\sim C24: within 1.7A with sigma
of 0.04 and sigma for terminal atoms of 0.08
C12 \\sim C13 \\sim C8 \\sim C9 \\sim C10 \\sim C11: within 1.7A with sigma of
0.0051 and sigma for terminal atoms of 0.01
C14 \\sim C20 \\sim C19 \\sim C16 \\sim C15 \\sim C17: within 1.7A with sigma
of 0.01 and sigma for terminal atoms of 0.02
C47 \\sim C46 \\sim C45 \\sim N3: within 1.7A with sigma of 0.005 and sigma for
terminal atoms of 0.01
O2 \\sim C55 \\sim O1: within 1.7A with sigma of 0.005 and sigma for terminal
atoms of 0.01
O2 \\sim C55 \\sim O1 \\sim C54 \\sim C53 \\sim C52 \\sim C50 \\sim C51: within
1.7A with sigma of 0.01 and sigma for terminal atoms of 0.02
C48 \\sim C49 \\sim N3 \\sim C47 \\sim C46 \\sim C45: within 1.7A with sigma of
0.04 and sigma for terminal atoms of 0.08
Co5 \\sim O15: within 1.7A with sigma of 0.02 and sigma for terminal atoms of
0.04
O4 \\sim O15: within 1.7A with sigma of 0.01 and sigma for terminal atoms of
0.02
O15 \\sim O4 \\sim C33: within 1.7A with sigma of 0.01 and sigma for terminal
atoms of 0.02
C33 \\sim O15: within 1.7A with sigma of 0.005 and sigma for terminal atoms of
0.01
C33: within 1.7A with sigma of 0.02 and sigma for terminal atoms of 0.04
O15 \\sim O4: within 1.7A with sigma of 0.005 and sigma for terminal atoms of
0.01
All non-hydrogen atoms have similar U: within 1.7A with sigma of 0.001 and
sigma for terminal atoms of 0.002
Co5: within 1.7A with sigma of 0.01 and sigma for terminal atoms of 0.02
Co1: within 1.7A with sigma of 0.04 and sigma for terminal atoms of 0.08
Uanis(O1) \\sim Ueq: with sigma of 0.01 and sigma for terminal atoms of 0.02
Uanis(N4) \\sim Ueq, Uanis(C50) \\sim Ueq: with sigma of 0.01 and sigma for
terminal atoms of 0.02
Uanis(O18) \\sim Ueq, Uanis(C44) \\sim Ueq, Uanis(N4) \\sim Ueq: with sigma of
0.01 and sigma for terminal atoms of 0.02
Uanis(O18) \\sim Ueq, Uanis(N4) \\sim Ueq: with sigma of 0.0001 and sigma for
terminal atoms of 0.0002
Uanis(O15) \\sim Ueq, Uanis(O17) \\sim Ueq: with sigma of 0.01 and sigma for
terminal atoms of 0.02
Uanis(O17) \\sim Ueq: with sigma of 0.001 and sigma for terminal atoms of 0.002
Uanis(O9) \\sim Ueq, Uanis(C17) \\sim Ueq: with sigma of 0.001 and sigma for
terminal atoms of 0.002
Uanis(C26) \\sim Ueq, Uanis(C25) \\sim Ueq: with sigma of 0.001 and sigma for
terminal atoms of 0.002
Uanis(C26) \\sim Ueq: with sigma of 0.0001 and sigma for terminal atoms of
0.0002
Uanis(O5) \\sim Ueq, Uanis(C18) \\sim Ueq: with sigma of 0.001 and sigma for
terminal atoms of 0.002
Uanis(C39) \\sim Ueq: with sigma of 0.01 and sigma for terminal atoms of 0.02
Uanis(C39) \\sim Ueq, Uanis(O3) \\sim Ueq: with sigma of 0.005 and sigma for
terminal atoms of 0.01
Uanis(Co5) \\sim Ueq, Uanis(O15) \\sim Ueq, Uanis(O4) \\sim Ueq, Uanis(C49)
\\sim Ueq, Uanis(C45) \\sim Ueq, Uanis(C12) \\sim Ueq, Uanis(C11) \\sim Ueq,
Uanis(C46) \\sim Ueq, Uanis(C9) \\sim Ueq, Uanis(C47) \\sim Ueq, Uanis(C8)
\\sim Ueq: with sigma of 0.01 and sigma for terminal atoms of 0.02
Uanis(O15) \\sim Ueq, Uanis(O4) \\sim Ueq: with sigma of 0.1 and sigma for
terminal atoms of 0.2
Uanis(C33) \\sim Ueq, Uanis(O15) \\sim Ueq: with sigma of 0.01 and sigma for
terminal atoms of 0.02
6.a Aromatic/amide H refined with riding coordinates:
 C35(H35), C42(H42), C53(H53), C51(H51), C43(H43), C29(H29), C30(H30),
 C37(H37), C7(H7), C6(H6), C4(H4), C3(H3), C13(H13), C28(H28), C32(H32), C9(H9),
  C34(H34), C36(H36), C52(H52), C50(H50), C11(H11), C22(H22), C23(H23),
 C25(H25), C26(H26), C19(H19), C20(H20), C15(H15), C16(H16), C48(H48), C46(H46),
  C47(H47), C49(H49)
6.b Fitted hexagon refined as free rotating group:
 C2(C7,C6,C5,C4,C3), C22(C23,C24,C25,C26,C21), C17(C19,C20,C14,C15,C16),
 C48(C45,C46,C47,N3,C49)
;
_olex2_date_sample_data_collection 2018-05-10
_olex2_submission_special_instructions 'No special instructions were received'
_oxdiff_exptl_absorpt_empirical_details
;
Empirical correction (ABSPACK) includes:
- Absorption correction using spherical harmonics
- Frame scaling
;
_oxdiff_exptl_absorpt_empirical_full_max 3.924
_oxdiff_exptl_absorpt_empirical_full_min 0.366

loop_
_space_group_symop_operation_xyz
'x, y, z'
'y, -x, -z'
'-x, -y, z'
'-y, x, -z'
'y+1/2, x+1/2, -z+1/2'
'-y+1/2, -x+1/2, -z+1/2'
'-x+1/2, y+1/2, z+1/2'
'x+1/2, -y+1/2, z+1/2'

loop_
_atom_site_label
_atom_site_type_symbol
_atom_site_fract_x
_atom_site_fract_y
_atom_site_fract_z
_atom_site_U_iso_or_equiv
_atom_site_adp_type
_atom_site_occupancy
_atom_site_site_symmetry_order
_atom_site_calc_flag
_atom_site_refinement_flags_posn
_atom_site_refinement_flags_adp
_atom_site_refinement_flags_occupancy
_atom_site_disorder_assembly
_atom_site_disorder_group
Co2 Co 0.61661(11) 0.23289(11) 0.02376(8) 0.0335(7) Uani 1 1 d . U . . .
Co4 Co 0.94696(7) 0.44696(7) 0.2500 0.0308(7) Uani 1 2 d S TU P . .
Co1 Co 0.73244(10) 0.11787(10) 0.02395(8) 0.0288(6) Uani 1 1 d . U . . .
Co3 Co 0.74717(12) 0.24840(11) 0.07368(6) 0.0323(5) Uani 1 1 d . U . . .
Co5 Co 0.95454(19) 0.54274(17) 0.17775(11) 0.1108(16) Uani 1 1 d . U . . .
O17 O 1.0000 0.5000 0.2828(3) 0.0034(17) Uani 1 2 d S TU P . .
O18 O 0.6986(4) 0.2010(4) 0.03902(19) 0.0113(13) Uani 1 1 d . U . . .
O12 O 0.7600(6) 0.0926(6) 0.0716(4) 0.0455(14) Uani 1 1 d D U . . .
O1 O 0.8447(5) -0.1769(5) -0.0146(3) 0.0340(14) Uani 1 1 d . U . . .
O7 O 0.5802(4) 0.1454(5) 0.0290(3) 0.0354(15) Uani 1 1 d . U . . .
O10 O 0.7063(6) 0.1385(6) -0.0264(4) 0.0476(14) Uani 1 1 d . U . . .
O16 O 0.9051(5) 0.4014(6) 0.2087(3) 0.0412(14) Uani 1 1 d . U . . .
N1 N 0.8006(7) 0.3017(7) 0.1090(3) 0.0402(14) Uani 1 1 d D U . . .
O9 O 0.6287(6) 0.2041(6) -0.0273(4) 0.0473(15) Uani 1 1 d . U . . .
O4 O 0.3195(5) 0.3505(5) -0.0144(3) 0.0258(13) Uani 1 1 d . U . . .
O3 O 0.3219(4) 0.2546(4) -0.0419(3) 0.0261(13) Uani 1 1 d . U . . .
O8 O 0.6509(5) 0.0741(5) 0.0359(4) 0.0352(15) Uani 1 1 d . U . . .
C55 C 0.7941(8) -0.1569(8) -0.0293(5) 0.0339(13) Uani 1 1 d . U . . .
C39 C 0.3495(6) 0.3057(6) -0.0245(5) 0.0258(12) Uani 1 1 d . U . . .
C54 C 0.7919(8) -0.0968(8) -0.0115(5) 0.0342(13) Uani 1 1 d . U . . .
O2 O 0.7756(5) -0.1707(5) -0.0510(3) 0.0336(14) Uani 1 1 d . U . . .
C35 C 0.4475(6) 0.3316(6) 0.0008(4) 0.0254(13) Uani 1 1 d D U . . .
H35 H 0.4321 0.3711 0.0027 0.031 Uiso 1 1 calc R . . . .
C41 C 0.5436(7) 0.0477(7) 0.0335(4) 0.0352(15) Uani 1 1 d . U . . .
C42 C 0.5587(7) -0.0206(7) 0.0341(5) 0.0351(16) Uani 1 1 d . U . . .
H42 H 0.5990 -0.0342 0.0330 0.042 Uiso 1 1 calc R . . . .
C40 C 0.5956(7) 0.0906(7) 0.0331(4) 0.0352(14) Uani 1 1 d . U . . .
C53 C 0.8293(8) -0.0564(8) 0.0085(5) 0.0343(13) Uani 1 1 d . U . . .
H53 H 0.8657 -0.0698 0.0182 0.041 Uiso 1 1 calc R . . . .
C51 C 0.7427(7) -0.0606(7) -0.0274(5) 0.0345(13) Uani 1 1 d . U . . .
H51 H 0.7262 -0.0699 -0.0486 0.041 Uiso 1 1 calc R . . . .
C38 C 0.4124(6) 0.2880(5) -0.0164(4) 0.0256(12) Uani 1 1 d D U . . .
C31 C 0.8680(7) 0.3755(7) 0.1524(4) 0.0410(13) Uani 1 1 d D U . . .
C43 C 0.4876(7) 0.0599(8) 0.0364(5) 0.0353(16) Uani 1 1 d . U . . .
H43 H 0.4775 0.1006 0.0406 0.042 Uiso 1 1 calc R . . . .
C29 C 0.8429(8) 0.3408(8) 0.0970(4) 0.0406(14) Uani 1 1 d D U . . .
H29 H 0.8499 0.3423 0.0738 0.049 Uiso 1 1 calc R . . . .
C30 C 0.8763(8) 0.3792(8) 0.1181(4) 0.0409(14) Uani 1 1 d D U . . .
H30 H 0.9040 0.4070 0.1090 0.049 Uiso 1 1 calc R . . . .
C12 C 0.8209(8) -0.0234(7) 0.2819(4) 0.0503(10) Uani 1 1 d D U . . .
C37 C 0.4353(6) 0.2281(6) -0.0176(4) 0.0259(13) Uani 1 1 d D U . . .
H37 H 0.4110 0.1934 -0.0197 0.031 Uiso 1 1 calc R . . . .
C44 C 0.6611(10) 0.1641(9) -0.0419(4) 0.0483(13) Uani 1 1 d . U . . .
C2 C 0.8000(6) 0.0800(5) 0.1250(3) 0.0476(12) Uani 1 1 d D U . . .
C7 C 0.8177(6) 0.1118(4) 0.1540(3) 0.0484(12) Uani 1 1 d G U . . .
H7 H 0.8197 0.1544 0.1536 0.058 Uiso 1 1 calc R . . . .
C6 C 0.8325(6) 0.0801(5) 0.1835(3) 0.0490(12) Uani 1 1 d G U . . .
H6 H 0.8443 0.1015 0.2028 0.059 Uiso 1 1 calc R . . . .
C5 C 0.8296(6) 0.0166(5) 0.1840(3) 0.0495(11) Uani 1 1 d G U . . .
C4 C 0.8119(6) -0.0153(4) 0.1551(3) 0.0490(12) Uani 1 1 d G U . . .
H4 H 0.8099 -0.0578 0.1554 0.059 Uiso 1 1 calc R . . . .
C3 C 0.7971(6) 0.0164(5) 0.1256(3) 0.0484(12) Uani 1 1 d G U . . .
H3 H 0.7853 -0.0049 0.1062 0.058 Uiso 1 1 calc R . . . .
C13 C 0.8213(6) 0.0082(7) 0.2503(5) 0.0507(11) Uani 1 1 d D U . . .
H13 H 0.8065 0.0481 0.2507 0.061 Uiso 1 1 calc R . . . .
C1 C 0.7742(10) 0.1166(9) 0.0993(5) 0.0462(13) Uani 1 1 d D U . . .
C28 C 0.8007(7) 0.2926(7) 0.1420(4) 0.0407(14) Uani 1 1 d D U . . .
H28 H 0.7743 0.2634 0.1510 0.049 Uiso 1 1 calc R . . . .
C32 C 0.8383(6) 0.3246(6) 0.1639(4) 0.0409(14) Uani 1 1 d D U . . .
H32 H 0.8433 0.3116 0.1862 0.049 Uiso 1 1 calc R . . . .
C9 C 0.8667(8) -0.0716(7) 0.2227(5) 0.0506(11) Uani 1 1 d D U . . .
H9 H 0.8872 -0.0882 0.2042 0.061 Uiso 1 1 calc R . . . .
C8 C 0.8417(8) -0.0139(7) 0.2180(5) 0.0503(10) Uani 1 1 d D U . . .
O11 O 0.7761(6) 0.1713(6) 0.1020(4) 0.0458(14) Uani 1 1 d . U . . .
N4 N 0.7641(6) 0.0287(7) 0.0031(4) 0.0344(13) Uani 1 1 d . U . . .
C34 C 0.5046(6) 0.3189(6) 0.0151(4) 0.0254(13) Uani 1 1 d D U . . .
H34 H 0.5257 0.3482 0.0276 0.031 Uiso 1 1 calc R . . . .
C36 C 0.4999(6) 0.2272(6) -0.0154(4) 0.0260(13) Uani 1 1 d D U . . .
H36 H 0.5229 0.2045 -0.0307 0.031 Uiso 1 1 calc R . . . .
N2 N 0.5287(6) 0.2606(5) 0.0100(4) 0.0257(13) Uani 1 1 d D U . . .
O15 O 0.9553(5) 0.4417(5) 0.1591(3) 0.0418(15) Uani 1 1 d . U . . .
C33 C 0.9062(7) 0.4188(7) 0.1756(5) 0.0414(13) Uani 1 1 d . U . . .
C52 C 0.8090(8) 0.0032(8) 0.0129(5) 0.0344(13) Uani 1 1 d . U . . .
H52 H 0.8351 0.0276 0.0257 0.041 Uiso 1 1 calc R . . . .
C50 C 0.7225(8) -0.0094(8) -0.0073(5) 0.0347(13) Uani 1 1 d . U . . .
H50 H 0.6814 -0.0039 -0.0020 0.042 Uiso 1 1 calc R . . . .
O6 O 0.7603(6) 0.0902(6) 0.4288(4) 0.0453(14) Uani 1 1 d . U . . .
C11 C 0.8369(8) -0.0860(7) 0.2817(5) 0.0507(11) Uani 1 1 d D U . . .
H11 H 0.8293 -0.1112 0.3003 0.061 Uiso 1 1 calc R . . . .
C10 C 0.8648(7) -0.1083(6) 0.2522(5) 0.0510(10) Uani 1 1 d D U . . .
C22 C 0.9244(5) -0.1989(5) 0.2691(3) 0.0514(12) Uani 1 1 d . U . . .
H22 H 0.9337 -0.1761 0.2884 0.062 Uiso 1 1 calc R . . . .
C23 C 0.9494(5) -0.2569(5) 0.2648(3) 0.0511(12) Uani 1 1 d G U . . .
H23 H 0.9755 -0.2729 0.2812 0.061 Uiso 1 1 calc R . . . .
C24 C 0.9355(6) -0.2909(4) 0.2360(3) 0.0505(12) Uani 1 1 d DG U . . .
C25 C 0.8965(6) -0.2669(5) 0.2115(3) 0.0513(12) Uani 1 1 d G U . . .
H25 H 0.8872 -0.2897 0.1922 0.062 Uiso 1 1 calc R . . . .
C26 C 0.8715(5) -0.2089(5) 0.2157(3) 0.0515(12) Uani 1 1 d G U . . .
H26 H 0.8454 -0.1929 0.1993 0.062 Uiso 1 1 calc R . . . .
C21 C 0.8854(5) -0.1749(4) 0.2445(3) 0.0514(11) Uani 1 1 d DG U . . .
C17 C 0.7786(6) 0.0809(5) 0.3694(3) 0.0475(12) Uani 1 1 d D U . . .
C19 C 0.7771(5) 0.0173(5) 0.3711(3) 0.0483(12) Uani 1 1 d G U . . .
H19 H 0.7674 -0.0020 0.3914 0.058 Uiso 1 1 calc R . . . .
C20 C 0.7903(6) -0.0174(4) 0.3424(3) 0.0491(12) Uani 1 1 d G U . . .
H20 H 0.7893 -0.0599 0.3436 0.059 Uiso 1 1 calc R . . . .
C14 C 0.8048(6) 0.0115(5) 0.3120(3) 0.0495(11) Uani 1 1 d DG U . . .
C15 C 0.8063(5) 0.0750(5) 0.3103(3) 0.0490(12) Uani 1 1 d G U . . .
H15 H 0.8160 0.0943 0.2899 0.059 Uiso 1 1 calc R . . . .
C16 C 0.7931(5) 0.1097(4) 0.3390(3) 0.0483(12) Uani 1 1 d G U . . .
H16 H 0.7941 0.1522 0.3378 0.058 Uiso 1 1 calc R . . . .
O13 O 0.9895(5) -0.3777(5) 0.2507(5) 0.0486(14) Uani 1 1 d . U . . .
O14 O 0.9583(6) -0.3678(6) 0.1992(4) 0.0489(14) Uani 1 1 d . U . . .
C27 C 0.9616(9) -0.3448(8) 0.2287(5) 0.0494(13) Uani 1 1 d D U . . .
O5 O 0.7543(6) 0.1757(6) 0.3950(3) 0.0453(15) Uani 1 1 d . U . . .
C18 C 0.7701(9) 0.1166(9) 0.4019(5) 0.0459(13) Uani 1 1 d D U . . .
C48 C 0.5909(6) 0.1660(4) -0.0945(3) 0.0508(15) Uani 1 1 d . U . . .
H48 H 0.5785 0.2050 -0.0881 0.061 Uiso 1 1 calc R . . . .
C45 C 0.6301(6) 0.1327(6) -0.0737(2) 0.0501(14) Uani 1 1 d G U . . .
C46 C 0.6486(5) 0.0743(6) -0.0833(3) 0.0507(15) Uani 1 1 d G U . . .
H46 H 0.6748 0.0520 -0.0694 0.061 Uiso 1 1 calc R . . . .
C47 C 0.6280(6) 0.0492(4) -0.1137(3) 0.0511(15) Uani 1 1 d G U . . .
H47 H 0.6404 0.0102 -0.1201 0.061 Uiso 1 1 calc R . . . .
N3 N 0.5888(5) 0.0825(5) -0.1345(2) 0.0513(15) Uani 1 1 d G U . . .
C49 C 0.5702(5) 0.1409(5) -0.1249(3) 0.0512(15) Uani 1 1 d G U . . .
H49 H 0.5440 0.1632 -0.1388 0.061 Uiso 1 1 calc R . . . .

loop_
_atom_site_aniso_label
_atom_site_aniso_U_11
_atom_site_aniso_U_22
_atom_site_aniso_U_33
_atom_site_aniso_U_23
_atom_site_aniso_U_13
_atom_site_aniso_U_12
Co2 0.0225(13) 0.0226(13) 0.055(2) 0.0035(12) -0.0105(13) -0.0038(9)
Co4 0.0273(8) 0.0273(8) 0.0378(19) 0.0126(14) -0.0126(14) -0.0069(9)
Co1 0.0187(12) 0.0168(11) 0.051(2) -0.0010(12) -0.0093(12) -0.0039(8)
Co3 0.0291(14) 0.0167(12) 0.0510(14) 0.0035(12) -0.0092(13) -0.0062(6)
Co5 0.104(3) 0.078(3) 0.151(4) 0.075(3) 0.073(3) 0.0013(18)
O17 0.004(2) 0.003(2) 0.003(2) 0.000 0.000 -0.0004(13)
O18 0.0113(13) 0.0113(13) 0.0113(13) 0.00000(14) 0.00000(14) -0.00002(14)
O12 0.052(3) 0.036(3) 0.048(3) 0.003(3) -0.007(3) 0.003(2)
O1 0.033(2) 0.031(2) 0.037(3) 0.000(2) -0.001(2) 0.001(2)
O7 0.013(3) 0.021(3) 0.072(4) 0.009(3) -0.004(3) 0.0003(19)
O10 0.049(2) 0.048(2) 0.046(2) -0.002(2) -0.003(2) 0.006(2)
O16 0.027(3) 0.044(3) 0.053(3) -0.001(3) -0.022(3) -0.006(2)
N1 0.027(3) 0.041(3) 0.053(3) -0.002(3) -0.021(3) -0.004(2)
O9 0.0478(18) 0.0474(18) 0.0465(18) -0.0009(13) -0.0017(13) 0.0036(12)
O4 0.020(2) 0.017(2) 0.040(3) -0.015(2) -0.003(2) 0.004(2)
O3 0.021(2) 0.019(2) 0.039(3) -0.014(2) -0.003(2) 0.003(2)
O8 0.014(3) 0.020(3) 0.072(4) 0.010(3) -0.004(3) 0.000(2)
C55 0.034(2) 0.031(2) 0.037(2) -0.0001(19) -0.0012(19) 0.0003(17)
C39 0.020(2) 0.018(2) 0.039(3) -0.015(2) -0.003(2) 0.0032(17)
C54 0.0339(18) 0.0325(18) 0.0361(19) -0.0004(15) -0.0010(15) -0.0001(14)
O2 0.034(2) 0.031(2) 0.036(3) 0.000(2) -0.002(2) 0.000(2)
C35 0.019(2) 0.017(2) 0.040(3) -0.015(2) -0.005(2) 0.0024(19)
C41 0.014(3) 0.020(3) 0.071(4) 0.010(3) -0.005(3) 0.0008(19)
C42 0.014(3) 0.020(3) 0.071(4) 0.010(3) -0.005(3) 0.001(2)
C40 0.014(3) 0.020(3) 0.071(4) 0.010(3) -0.005(3) 0.0004(18)
C53 0.0340(18) 0.0331(18) 0.0359(19) -0.0005(15) -0.0011(15) 0.0001(15)
C51 0.0344(18) 0.0333(18) 0.0358(19) -0.0004(15) -0.0009(15) -0.0004(15)
C38 0.020(2) 0.017(2) 0.040(3) -0.015(2) -0.004(2) 0.0023(17)
C31 0.027(3) 0.043(3) 0.053(3) -0.001(3) -0.021(3) -0.004(2)
C43 0.014(3) 0.020(3) 0.071(4) 0.009(3) -0.005(3) 0.001(2)
C29 0.027(3) 0.042(3) 0.053(3) -0.001(3) -0.021(3) -0.003(2)
C30 0.027(3) 0.042(3) 0.053(3) -0.001(3) -0.021(3) -0.004(2)
C12 0.0531(17) 0.0465(16) 0.0514(17) 0.0002(15) -0.0019(15) 0.0026(15)
C37 0.020(2) 0.018(2) 0.040(3) -0.015(2) -0.005(2) 0.0020(19)
C44 0.0493(19) 0.0484(19) 0.047(2) -0.0018(16) -0.0029(16) 0.0057(15)
C2 0.054(2) 0.039(2) 0.050(2) 0.003(2) -0.006(2) 0.004(2)
C7 0.054(2) 0.040(2) 0.051(2) 0.003(2) -0.005(2) 0.004(2)
C6 0.054(2) 0.042(2) 0.051(2) 0.002(2) -0.005(2) 0.004(2)
C5 0.054(2) 0.0427(19) 0.051(2) 0.0020(19) -0.0040(19) 0.0035(18)
C4 0.054(2) 0.042(2) 0.051(2) 0.003(2) -0.005(2) 0.004(2)
C3 0.054(2) 0.040(2) 0.050(2) 0.003(2) -0.005(2) 0.004(2)
C13 0.0542(18) 0.0460(17) 0.0518(19) 0.0006(17) -0.0022(17) 0.0030(16)
C1 0.053(2) 0.037(2) 0.049(3) 0.003(2) -0.007(2) 0.003(2)
C28 0.027(3) 0.042(3) 0.053(3) -0.001(3) -0.021(3) -0.004(2)
C32 0.027(3) 0.042(3) 0.053(3) -0.001(3) -0.022(3) -0.004(2)
C9 0.0540(18) 0.0460(17) 0.0517(18) 0.0009(17) -0.0021(17) 0.0030(16)
C8 0.0543(18) 0.0449(17) 0.0518(18) 0.0011(17) -0.0027(17) 0.0031(16)
O11 0.053(3) 0.036(3) 0.048(3) 0.003(3) -0.008(3) 0.004(2)
N4 0.0344(13) 0.0344(13) 0.0344(13) -0.00001(14) -0.00002(14) 0.00000(14)
C34 0.020(2) 0.017(2) 0.040(3) -0.015(2) -0.005(2) 0.003(2)
C36 0.020(2) 0.018(2) 0.040(3) -0.015(2) -0.005(2) 0.002(2)
N2 0.020(2) 0.017(2) 0.040(3) -0.015(2) -0.005(2) 0.0024(19)
O15 0.027(3) 0.045(3) 0.053(3) 0.001(3) -0.022(3) -0.005(2)
C33 0.027(3) 0.044(3) 0.053(3) 0.000(3) -0.022(3) -0.005(2)
C52 0.0341(17) 0.0338(17) 0.0354(17) -0.0004(12) -0.0007(12) 0.0003(12)
C50 0.0347(17) 0.0340(17) 0.0354(17) -0.0004(12) -0.0009(12) -0.0005(12)
O6 0.046(2) 0.044(2) 0.046(2) -0.0005(17) -0.0001(17) 0.0004(16)
C11 0.0536(18) 0.0469(17) 0.0515(18) 0.0002(16) -0.0017(16) 0.0025(16)
C10 0.0538(16) 0.0475(15) 0.0519(16) 0.0005(14) -0.0015(14) 0.0025(14)
C22 0.0528(17) 0.0495(17) 0.0520(18) 0.0000(15) -0.0007(15) 0.0015(15)
C23 0.0521(18) 0.0493(18) 0.0518(18) -0.0004(15) -0.0006(15) 0.0014(15)
C24 0.0512(16) 0.0491(16) 0.0513(17) -0.0006(14) -0.0006(14) 0.0007(13)
C25 0.0516(14) 0.0506(14) 0.0516(15) -0.0003(9) -0.0002(9) 0.0002(9)
C26 0.0515(12) 0.0515(12) 0.0515(12) -0.00001(14) -0.00001(14) 0.00002(14)
C21 0.0529(14) 0.0495(14) 0.0518(15) 0.0001(11) -0.0008(11) 0.0015(11)
C17 0.0482(15) 0.0464(15) 0.0478(15) -0.0004(10) -0.0005(10) 0.0005(10)
C19 0.0498(18) 0.0465(17) 0.0486(18) -0.0008(15) -0.0011(15) 0.0009(15)
C20 0.0509(18) 0.0468(18) 0.0497(19) -0.0007(16) -0.0015(16) 0.0015(16)
C14 0.0516(17) 0.0467(16) 0.0501(17) -0.0004(15) -0.0017(15) 0.0019(15)
C15 0.0507(18) 0.0468(18) 0.0494(19) -0.0006(16) -0.0014(16) 0.0015(16)
C16 0.0496(18) 0.0467(17) 0.0487(18) -0.0005(15) -0.0010(15) 0.0011(15)
O13 0.049(2) 0.047(2) 0.050(2) -0.001(2) -0.001(2) 0.000(2)
O14 0.050(2) 0.047(2) 0.051(2) -0.002(2) 0.000(2) 0.001(2)
C27 0.050(2) 0.0475(19) 0.051(2) -0.0012(18) -0.0005(19) 0.0006(17)
O5 0.0457(17) 0.0448(17) 0.0455(17) 0.0000(11) 0.0003(11) -0.0001(11)
C18 0.0463(15) 0.0451(15) 0.0462(15) -0.0003(10) 0.0000(10) 0.0001(10)
C48 0.052(2) 0.050(2) 0.050(3) -0.002(2) -0.005(2) 0.007(2)
C45 0.051(2) 0.050(2) 0.049(2) -0.0020(19) -0.0042(19) 0.0064(18)
C46 0.052(2) 0.050(2) 0.050(2) -0.002(2) -0.005(2) 0.007(2)
C47 0.052(2) 0.050(2) 0.051(3) -0.002(2) -0.005(2) 0.007(2)
N3 0.053(3) 0.050(3) 0.051(3) -0.002(2) -0.005(2) 0.007(2)
C49 0.053(3) 0.050(2) 0.051(3) -0.002(2) -0.005(2) 0.007(2)

loop_
_atom_type_symbol
_atom_type_description
_atom_type_scat_dispersion_real
_atom_type_scat_dispersion_imag
_atom_type_scat_source
C C 0.0033 0.0016 'International Tables Vol C Tables 4.2.6.8 and 6.1.1.4'
H H 0.0000 0.0000 'International Tables Vol C Tables 4.2.6.8 and 6.1.1.4'
Co Co 0.3494 0.9721 'International Tables Vol C Tables 4.2.6.8 and 6.1.1.4'
N N 0.0061 0.0033 'International Tables Vol C Tables 4.2.6.8 and 6.1.1.4'
O O 0.0106 0.0060 'International Tables Vol C Tables 4.2.6.8 and 6.1.1.4'

loop_
_geom_angle_atom_site_label_1
_geom_angle_atom_site_label_2
_geom_angle_atom_site_label_3
_geom_angle
_geom_angle_site_symmetry_1
_geom_angle_site_symmetry_3
_geom_angle_publ_flag
O18 Co2 O7 89.5(4) . . ?
O18 Co2 O9 94.0(4) . . ?
O18 Co2 O4 93.5(4) . 4_655 ?
O18 Co2 N2 175.7(5) . . ?
O18 Co2 O6 94.6(5) . 5_545 ?
O7 Co2 O9 82.5(5) . . ?
O7 Co2 N2 86.6(4) . . ?
O4 Co2 O7 175.1(5) 4_655 . ?
O4 Co2 O9 93.4(5) 4_655 . ?
O4 Co2 N2 90.5(4) 4_655 . ?
N2 Co2 O9 87.4(5) . . ?
O6 Co2 O7 94.0(5) 5_545 . ?
O6 Co2 O9 170.7(5) 5_545 . ?
O6 Co2 O4 89.6(5) 5_545 4_655 ?
O6 Co2 N2 83.8(6) 5_545 . ?
O17 Co4 O17 76.5(4) . 5_545 ?
O17 Co4 O16 167.9(4) 5_545 5_545 ?
O17 Co4 O16 91.4(4) 5_545 . ?
O17 Co4 O16 91.4(4) . 5_545 ?
O17 Co4 O16 167.9(4) . . ?
O16 Co4 O16 100.6(6) 5_545 . ?
O13 Co4 O17 91.4(4) 6_565 5_545 ?
O13 Co4 O17 91.4(4) 3_755 . ?
O13 Co4 O17 92.4(4) 6_565 . ?
O13 Co4 O17 92.4(4) 3_755 5_545 ?
O13 Co4 O16 87.5(6) 6_565 5_545 ?
O13 Co4 O16 87.5(6) 3_755 . ?
O13 Co4 O16 89.4(6) 6_565 . ?
O13 Co4 O16 89.4(6) 3_755 5_545 ?
O13 Co4 O13 175.1(6) 6_565 3_755 ?
O18 Co1 O12 94.6(5) . . ?
O18 Co1 O1 92.6(4) . 2_665 ?
O18 Co1 O10 89.2(4) . . ?
O18 Co1 O8 91.8(4) . . ?
O18 Co1 N4 174.6(5) . . ?
O12 Co1 O1 89.4(5) . 2_665 ?
O12 Co1 O10 176.3(5) . . ?
O12 Co1 O8 85.4(5) . . ?
O12 Co1 N4 90.6(6) . . ?
O1 Co1 N4 89.0(5) 2_665 . ?
O10 Co1 O1 90.4(5) . 2_665 ?
O10 Co1 N4 85.7(5) . . ?
O8 Co1 O1 173.4(5) . 2_665 ?
O8 Co1 O10 94.5(5) . . ?
O8 Co1 N4 87.0(5) . . ?
O18 Co3 N1 177.5(4) . . ?
O18 Co3 O3 88.8(4) . 4_655 ?
O18 Co3 O2 91.9(4) . 2_665 ?
O18 Co3 O11 96.0(4) . . ?
O3 Co3 N1 88.9(5) 4_655 . ?
O3 Co3 O2 87.3(5) 4_655 2_665 ?
O3 Co3 O11 163.2(5) 4_655 . ?
O2 Co3 N1 86.9(6) 2_665 . ?
O2 Co3 O11 76.5(5) 2_665 . ?
O11 Co3 N1 85.9(6) . . ?
O5 Co3 O18 92.2(5) 5_545 . ?
O5 Co3 N1 89.4(6) 5_545 . ?
O5 Co3 O3 108.2(5) 5_545 4_655 ?
O5 Co3 O2 164.0(5) 5_545 2_665 ?
O5 Co3 O11 87.7(5) 5_545 . ?
O17 Co5 Co5 48.7(2) 5_545 3_765 ?
O17 Co5 O15 78.7(3) 5_545 . ?
O17 Co5 O15 83.4(4) 5_545 3_765 ?
O17 Co5 O14 95.6(4) 5_545 1_565 ?
O17 Co5 N3 174(3) 5_545 4_655 ?
O15 Co5 Co5 49.1(3) . 3_765 ?
O15 Co5 Co5 55.6(3) 3_765 3_765 ?
O15 Co5 O15 92.1(4) 3_765 . ?
O15 Co5 N3 90(3) 3_765 4_655 ?
O14 Co5 Co5 126.9(4) 1_565 3_765 ?
O14 Co5 O15 174.3(5) 1_565 . ?
O14 Co5 O15 87.4(5) 1_565 3_765 ?
O14 Co5 N3 84(3) 1_565 4_655 ?
N3 Co5 Co5 127(3) 4_655 3_765 ?
N3 Co5 O15 101(3) 4_655 . ?
Co4 O17 Co4 103.5(4) . 3_765 ?
Co5 O17 Co4 116.71(12) 6_665 3_765 ?
Co5 O17 Co4 118.77(15) 5_545 3_765 ?
Co5 O17 Co4 118.78(15) 6_665 . ?
Co5 O17 Co4 116.71(12) 5_545 . ?
Co5 O17 Co5 82.6(4) 6_665 5_545 ?
Co2 O18 Co1 122.8(4) . . ?
Co2 O18 Co3 119.5(5) . . ?
Co3 O18 Co1 117.5(5) . . ?
C1 O12 Co1 139.5(13) . . ?
C55 O1 Co1 122.7(11) . 4_645 ?
C40 O7 Co2 142.0(9) . . ?
C44 O10 Co1 138.2(14) . . ?
C33 O16 Co4 126.8(9) . . ?
C29 N1 Co3 119.2(9) . . ?
C28 N1 Co3 123.9(9) . . ?
C28 N1 C29 116.2(11) . . ?
C44 O9 Co2 135.0(13) . . ?
C39 O4 Co2 134.6(10) . 2_565 ?
C39 O3 Co3 129.6(9) . 2_565 ?
C40 O8 Co1 131.9(9) . . ?
O1 C55 C54 96.4(14) . . ?
O2 C55 O1 128(2) . . ?
O2 C55 C54 131.4(19) . . ?
O4 C39 O3 122.7(12) . . ?
O4 C39 C38 129.3(13) . . ?
O3 C39 C38 107.1(11) . . ?
C53 C54 C55 141.4(16) . . ?
C53 C54 C51 108.6(15) . . ?
C51 C54 C55 107.2(15) . . ?
C55 O2 Co3 137.6(14) . 4_645 ?
C38 C35 C34 123.4(13) . . ?
C40 C41 C42 117.0(15) . . ?
C43 C41 C42 114.7(11) . . ?
C43 C41 C40 128.0(17) . . ?
C43 C42 C41 117.9(17) 3_655 . ?
O7 C40 O8 122.6(11) . . ?
O7 C40 C41 113.8(14) . . ?
O8 C40 C41 123.7(15) . . ?
C52 C53 C54 117.5(16) . . ?
C50 C51 C54 113.9(16) . . ?
C35 C38 C39 116.2(11) . . ?
C35 C38 C37 117.3(12) . . ?
C37 C38 C39 125.0(12) . . ?
C30 C31 C32 116.1(13) . . ?
C30 C31 C33 118.3(12) . . ?
C32 C31 C33 123.6(13) . . ?
C41 C43 C42 126.5(19) . 3_655 ?
N1 C29 C30 122.4(13) . . ?
C31 C30 C29 119.1(12) . . ?
C13 C12 C14 117.4(14) . . ?
C11 C12 C13 117.7(15) . . ?
C11 C12 C14 124.9(15) . . ?
C38 C37 C36 111.5(12) . . ?
O10 C44 C45 121.0(18) . . ?
O9 C44 O10 120.8(16) . . ?
O9 C44 C45 115.0(18) . . ?
C7 C2 C3 120.0 . . ?
C7 C2 C1 114.6(11) . . ?
C3 C2 C1 124.0(11) . . ?
C6 C7 C2 120.0 . . ?
C5 C6 C7 120.0 . . ?
C6 C5 C8 116.3(10) . . ?
C4 C5 C6 120.0 . . ?
C4 C5 C8 123.5(10) . . ?
C3 C4 C5 120.0 . . ?
C4 C3 C2 120.0 . . ?
C12 C13 C8 127.8(14) . . ?
O12 C1 C2 119.3(16) . . ?
O11 C1 O12 120.2(17) . . ?
O11 C1 C2 119.2(17) . . ?
N1 C28 C32 122.9(13) . . ?
C31 C32 C28 119.0(13) . . ?
C8 C9 C10 127.9(18) . . ?
C13 C8 C5 125.4(14) . . ?
C9 C8 C5 125.8(17) . . ?
C9 C8 C13 108.2(16) . . ?
C1 O11 Co3 137.4(13) . . ?
C52 N4 Co1 123.2(14) . . ?
C52 N4 C50 112.1(17) . . ?
C50 N4 Co1 117.4(12) . . ?
N2 C34 C35 117.5(12) . . ?
N2 C36 C37 119.4(13) . . ?
C34 N2 Co2 125.2(9) . . ?
C36 N2 Co2 116.9(8) . . ?
C36 N2 C34 114.3(12) . . ?
Co5 O15 Co5 75.3(3) 3_765 . ?
C33 O15 Co5 129.0(10) . 3_765 ?
C33 O15 Co5 101.3(10) . . ?
O16 C33 C31 112.6(12) . . ?
O15 C33 O16 125.3(13) . . ?
O15 C33 C31 111.7(14) . . ?
N4 C52 C53 131.5(18) . . ?
N4 C50 C51 117.2(16) . . ?
C18 O6 Co2 135.1(13) . 5_545 ?
C10 C11 C12 116.7(16) . . ?
C9 C10 C21 111.2(14) . . ?
C11 C10 C9 119.9(14) . . ?
C11 C10 C21 128.0(14) . . ?
C23 C22 C21 120.0 . . ?
C22 C23 C24 120.0 . . ?
C25 C24 C23 120.0 . . ?
C27 C24 C23 123.5(13) . . ?
C27 C24 C25 116.3(13) . . ?
C26 C25 C24 120.0 . . ?
C25 C26 C21 120.0 . . ?
C22 C21 C10 113.2(11) . . ?
C26 C21 C10 126.7(11) . . ?
C26 C21 C22 120.0 . . ?
C19 C17 C16 120.0 . . ?
C19 C17 C18 118.1(12) . . ?
C16 C17 C18 121.6(12) . . ?
C17 C19 C20 120.0 . . ?
C14 C20 C19 120.0 . . ?
C20 C14 C12 121.4(10) . . ?
C20 C14 C15 120.0 . . ?
C15 C14 C12 118.6(10) . . ?
C16 C15 C14 120.0 . . ?
C15 C16 C17 120.0 . . ?
C27 O13 Co4 136.5(15) . 3_755 ?
C27 O14 Co5 136.9(12) . 1_545 ?
O13 C27 C24 123.4(18) . . ?
O14 C27 C24 121.4(17) . . ?
O14 C27 O13 115.1(16) . . ?
C18 O5 Co3 129.5(12) . 5_545 ?
O6 C18 C17 120.7(18) . . ?
O6 C18 O5 125.0(17) . . ?
O5 C18 C17 110.6(16) . . ?
C45 C48 C49 120.0 . . ?
C48 C45 C44 120.2(12) . . ?
C46 C45 C44 119.2(12) . . ?
C46 C45 C48 120.0 . . ?
C45 C46 C47 120.0 . . ?
N3 C47 C46 120.0 . . ?
C47 N3 Co5 124.1(7) . 2_565 ?
C47 N3 C49 120.0 . . ?
C49 N3 Co5 115.2(7) . 2_565 ?
N3 C49 C48 120.0 . . ?

loop_
_geom_bond_atom_site_label_1
_geom_bond_atom_site_label_2
_geom_bond_distance
_geom_bond_site_symmetry_2
_geom_bond_publ_flag
Co2 O18 2.013(10) . ?
Co2 O7 2.080(11) . ?
Co2 O9 2.121(16) . ?
Co2 O4 2.058(10) 4_655 ?
Co2 N2 2.083(12) . ?
Co2 O6 2.046(16) 5_545 ?
Co4 O17 2.087(6) . ?
Co4 O17 2.087(6) 5_545 ?
Co4 O16 2.115(10) 5_545 ?
Co4 O16 2.115(10) . ?
Co4 O13 2.053(10) 3_755 ?
Co4 O13 2.053(10) 6_565 ?
Co1 O18 2.048(10) . ?
Co1 O12 2.046(15) . ?
Co1 O1 2.175(12) 2_665 ?
Co1 O10 2.111(15) . ?
Co1 O8 2.076(11) . ?
Co1 N4 2.223(15) . ?
Co3 O18 2.016(7) . ?
Co3 N1 2.158(11) . ?
Co3 O3 2.035(10) 4_655 ?
Co3 O2 2.072(12) 2_665 ?
Co3 O11 2.114(13) . ?
Co3 O5 1.993(13) 5_545 ?
Co5 Co5 2.726(7) 3_765 ?
Co5 O17 2.066(8) 5_545 ?
Co5 O15 2.129(10) 3_765 ?
Co5 O15 2.325(12) . ?
Co5 O14 2.130(13) 1_565 ?
Co5 N3 2.14(4) 4_655 ?
O17 Co4 2.087(6) 3_765 ?
O17 Co5 2.066(8) 5_545 ?
O17 Co5 2.066(8) 6_665 ?
O12 C1 1.249(18) . ?
O1 Co1 2.175(12) 4_645 ?
O1 C55 1.32(2) . ?
O7 C40 1.255(19) . ?
O10 C44 1.29(2) . ?
O16 C33 1.358(18) . ?
N1 C29 1.344(13) . ?
N1 C28 1.313(13) . ?
O9 C44 1.26(2) . ?
O4 Co2 2.058(10) 2_565 ?
O4 C39 1.242(17) . ?
O3 Co3 2.035(10) 2_565 ?
O3 C39 1.442(16) . ?
O8 C40 1.265(19) . ?
C55 C54 1.49(2) . ?
C55 O2 0.99(2) . ?
C39 C38 1.462(19) . ?
C54 C53 1.44(2) . ?
C54 C51 1.47(2) . ?
O2 Co3 2.072(12) 4_645 ?
C35 C38 1.396(14) . ?
C35 C34 1.397(15) . ?
C41 C42 1.53(2) . ?
C41 C40 1.472(16) . ?
C41 C43 1.26(2) . ?
C42 C43 1.331(17) 3_655 ?
C53 C52 1.39(2) . ?
C51 C50 1.44(2) . ?
C38 C37 1.401(12) . ?
C31 C30 1.364(14) . ?
C31 C32 1.367(14) . ?
C31 C33 1.557(18) . ?
C43 C42 1.331(17) 3_655 ?
C29 C30 1.386(13) . ?
C12 C13 1.423(14) . ?
C12 C11 1.411(14) . ?
C12 C14 1.453(14) . ?
C37 C36 1.415(14) . ?
C44 C45 1.581(18) . ?
C2 C7 1.3900 . ?
C2 C3 1.3900 . ?
C2 C1 1.409(17) . ?
C7 C6 1.3900 . ?
C6 C5 1.3900 . ?
C5 C4 1.3900 . ?
C5 C8 1.52(2) . ?
C4 C3 1.3900 . ?
C13 C8 1.430(14) . ?
C1 O11 1.20(2) . ?
C28 C32 1.379(13) . ?
C9 C8 1.385(16) . ?
C9 C10 1.412(16) . ?
N4 C52 1.19(2) . ?
N4 C50 1.30(2) . ?
C34 N2 1.393(13) . ?
C36 N2 1.387(14) . ?
O15 Co5 2.129(10) 3_765 ?
O15 C33 1.349(19) . ?
O6 Co2 2.046(16) 5_545 ?
O6 C18 1.22(2) . ?
C11 C10 1.397(16) . ?
C10 C21 1.552(15) . ?
C22 C23 1.3900 . ?
C22 C21 1.3900 . ?
C23 C24 1.3900 . ?
C24 C25 1.3900 . ?
C24 C27 1.340(16) . ?
C25 C26 1.3900 . ?
C26 C21 1.3900 . ?
C17 C19 1.3900 . ?
C17 C16 1.3900 . ?
C17 C18 1.511(18) . ?
C19 C20 1.3900 . ?
C20 C14 1.3900 . ?
C14 C15 1.3900 . ?
C15 C16 1.3900 . ?
O13 Co4 2.053(10) 3_755 ?
O13 C27 1.28(2) . ?
O14 Co5 2.130(13) 1_545 ?
O14 C27 1.27(2) . ?
O5 Co3 1.993(13) 5_545 ?
O5 C18 1.36(2) . ?
C48 C45 1.3900 . ?
C48 C49 1.3900 . ?
C45 C46 1.3900 . ?
C46 C47 1.3900 . ?
C47 N3 1.3900 . ?
N3 Co5 2.138(8) 2_565 ?
N3 C49 1.3900 . ?

loop_
_smtbx_masks_void_nr
_smtbx_masks_void_average_x
_smtbx_masks_void_average_y
_smtbx_masks_void_average_z
_smtbx_masks_void_volume
_smtbx_masks_void_count_electrons
_smtbx_masks_void_content
1 -0.148 -0.500 -0.624 10692.7 1885.1 ?
